data_1553839
loop_
_publ_author_name
'Yang, Zi'
'Lin, Xing'
'Wang, Lianhui'
'Cui, Xiuling'

_publ_section_title
;
 Facile synthesis of 1-aminoindoles via Rh(iii)-catalysed intramolecular
 three-component annulation
;
_journal_issue 11
_journal_name_full 'Organic Chemistry Frontiers'
_journal_page_first 2179
_journal_paper_doi 10.1039/C7QO00541E
_journal_volume 4
_journal_year 2017
_chemical_formula_moiety 'C15 H17 F N2 O2'
_chemical_formula_sum 'C15 H17 F N2 O2'
_chemical_formula_weight 276.30
_space_group_crystal_system triclinic
_space_group_IT_number 2
_space_group_name_Hall '-P 1'
_space_group_name_H-M_alt 'P -1'
_atom_sites_solution_hydrogens geom
_atom_sites_solution_primary iterative
_audit_creation_date 2017-02-20
_audit_creation_method
;
Olex2 1.2
(compiled 2017.01.04 svn.r3372 for OlexSys, GUI svn.r5292)
;
_audit_update_record
;
2017-07-01 deposited with the CCDC.
2017-08-03 downloaded from the CCDC.
;
_cell_angle_alpha 114.205(8)
_cell_angle_beta 92.568(7)
_cell_angle_gamma 116.743(8)
_cell_formula_units_Z 2
_cell_length_a 9.5214(8)
_cell_length_b 9.6784(8)
_cell_length_c 9.8861(8)
_cell_measurement_reflns_used 2517
_cell_measurement_temperature 293(2)
_cell_measurement_theta_max 70.6540
_cell_measurement_theta_min 5.4030
_cell_volume 712.04(14)
_computing_cell_refinement
;
CrysAlisPro, Agilent Technologies,
Version 1.171.37.35 (release 13-08-2014 CrysAlis171 .NET)
(compiled Aug 13 2014,18:06:01)
;
_computing_data_collection
;
CrysAlisPro, Agilent Technologies,
Version 1.171.37.35 (release 13-08-2014 CrysAlis171 .NET)
(compiled Aug 13 2014,18:06:01)
;
_computing_data_reduction
;
CrysAlisPro, Agilent Technologies,
Version 1.171.37.35 (release 13-08-2014 CrysAlis171 .NET)
(compiled Aug 13 2014,18:06:01)
;
_computing_molecular_graphics 'Olex2 (Dolomanov et al., 2009)'
_computing_publication_material 'Olex2 (Dolomanov et al., 2009)'
_computing_structure_refinement 'ShelXL (Sheldrick, 2015)'
_computing_structure_solution
;
Superflip (Palatinus & Chapuis, 2007;Palatinus & van der Lee, 2008;
Palatinus et al., 2012)
;
_diffrn_ambient_temperature 293(2)
_diffrn_detector 'CCD plate'
_diffrn_detector_area_resol_mean 16.2312
_diffrn_detector_type Eos
_diffrn_measured_fraction_theta_full 0.995
_diffrn_measured_fraction_theta_max 0.995
_diffrn_measurement_details
;
#__ type_ start__ end____ width___ exp.time_
  1 omega  -62.00   36.00   1.0000    1.0000
omega____ theta____ kappa____ phi______ frames
    -      -33.5000   77.0000   60.0000 98

#__ type_ start__ end____ width___ exp.time_
  2 omega  -52.00   35.00   1.0000    1.0000
omega____ theta____ kappa____ phi______ frames
    -      -33.5000   57.0000  120.0000 87

#__ type_ start__ end____ width___ exp.time_
  3 omega -102.00  -15.00   1.0000    1.0000
omega____ theta____ kappa____ phi______ frames
    -      -33.5000  -57.0000  -60.0000 87

#__ type_ start__ end____ width___ exp.time_
  4 omega -108.00  -32.00   1.0000    1.0000
omega____ theta____ kappa____ phi______ frames
    -      -33.5000  178.0000  150.0000 76

#__ type_ start__ end____ width___ exp.time_
  5 omega  -34.00   59.00   1.0000    1.0000
omega____ theta____ kappa____ phi______ frames
    -       36.4734  -37.0000 -120.0000 93

#__ type_ start__ end____ width___ exp.time_
  6 omega   -4.00   77.00   1.0000    1.0000
omega____ theta____ kappa____ phi______ frames
    -       36.4734  -99.0000 -180.0000 81

#__ type_ start__ end____ width___ exp.time_
  7 omega  -33.00   65.00   1.0000    1.0000
omega____ theta____ kappa____ phi______ frames
    -       36.4734  -77.0000  -90.0000 98

#__ type_ start__ end____ width___ exp.time_
  8 omega  -32.00   10.00   1.0000    1.0000
omega____ theta____ kappa____ phi______ frames
    -       36.4734  -37.0000  -60.0000 42

#__ type_ start__ end____ width___ exp.time_
  9 omega   28.00   60.00   1.0000    1.0000
omega____ theta____ kappa____ phi______ frames
    -       36.4734  -32.0000   29.0000 32

#__ type_ start__ end____ width___ exp.time_
 10 omega   48.00   98.00   1.0000    1.0000
omega____ theta____ kappa____ phi______ frames
    -       36.4734   57.0000 -150.0000 50

#__ type_ start__ end____ width___ exp.time_
 11 omega  -31.00    4.00   1.0000    1.0000
omega____ theta____ kappa____ phi______ frames
    -       36.4734  -32.0000   29.0000 35

#__ type_ start__ end____ width___ exp.time_
 12 omega   -3.00   31.00   1.0000    1.0000
omega____ theta____ kappa____ phi______ frames
    -       36.4734  -99.0000  120.0000 34

#__ type_ start__ end____ width___ exp.time_
 13 omega   47.00   76.00   1.0000    1.0000
omega____ theta____ kappa____ phi______ frames
    -       36.4734  -99.0000  120.0000 29

#__ type_ start__ end____ width___ exp.time_
 14 omega   13.00   59.00   1.0000    1.0000
omega____ theta____ kappa____ phi______ frames
    -       36.4734  -37.0000  -60.0000 46

#__ type_ start__ end____ width___ exp.time_
 15 omega   55.00  108.00   1.0000    1.0000
omega____ theta____ kappa____ phi______ frames
    -      108.0000  -94.0000  -90.0000 53

#__ type_ start__ end____ width___ exp.time_
 16 omega  120.00  146.00   1.0000    1.0000
omega____ theta____ kappa____ phi______ frames
    -      108.0000  -15.0000  150.0000 26

#__ type_ start__ end____ width___ exp.time_
 17 omega   47.00  109.00   1.0000    1.0000
omega____ theta____ kappa____ phi______ frames
    -      108.0000  -15.0000  150.0000 62

#__ type_ start__ end____ width___ exp.time_
 18 omega   44.00   69.00   1.0000    1.0000
omega____ theta____ kappa____ phi______ frames
    -      108.0000  -61.0000  120.0000 25

#__ type_ start__ end____ width___ exp.time_
 19 omega   38.00   88.00   1.0000    1.0000
omega____ theta____ kappa____ phi______ frames
    -      108.0000 -111.0000  150.0000 50

#__ type_ start__ end____ width___ exp.time_
 20 omega  111.00  176.00   1.0000    1.0000
omega____ theta____ kappa____ phi______ frames
    -      108.0000   61.0000  -90.0000 65

#__ type_ start__ end____ width___ exp.time_
 21 omega  101.00  128.00   1.0000    1.0000
omega____ theta____ kappa____ phi______ frames
    -      108.0000  -61.0000  120.0000 27

#__ type_ start__ end____ width___ exp.time_
 22 omega   40.00   98.00   1.0000    1.0000
omega____ theta____ kappa____ phi______ frames
    -      108.0000  -45.0000    0.0000 58

#__ type_ start__ end____ width___ exp.time_
 23 omega   40.00   93.00   1.0000    1.0000
omega____ theta____ kappa____ phi______ frames
    -      108.0000  -45.0000  -60.0000 53

#__ type_ start__ end____ width___ exp.time_
 24 omega   66.00  161.00   1.0000    1.0000
omega____ theta____ kappa____ phi______ frames
    -      108.0000   15.0000   30.0000 95

#__ type_ start__ end____ width___ exp.time_
 25 omega  112.00  138.00   1.0000    1.0000
omega____ theta____ kappa____ phi______ frames
    -      108.0000  111.0000  -60.0000 26

#__ type_ start__ end____ width___ exp.time_
 26 omega   44.00   91.00   1.0000    1.0000
omega____ theta____ kappa____ phi______ frames
    -      108.0000  -30.0000    0.0000 47

#__ type_ start__ end____ width___ exp.time_
 27 omega   62.00  102.00   1.0000    1.0000
omega____ theta____ kappa____ phi______ frames
    -      108.0000  -94.0000 -180.0000 40

#__ type_ start__ end____ width___ exp.time_
 28 omega   66.00  115.00   1.0000    1.0000
omega____ theta____ kappa____ phi______ frames
    -      108.0000 -111.0000   90.0000 49

#__ type_ start__ end____ width___ exp.time_
 29 omega   45.00   97.00   1.0000    1.0000
omega____ theta____ kappa____ phi______ frames
    -      108.0000  -45.0000 -150.0000 52

#__ type_ start__ end____ width___ exp.time_
 30 omega   55.00   95.00   1.0000    1.0000
omega____ theta____ kappa____ phi______ frames
    -      108.0000  -45.0000  120.0000 40

#__ type_ start__ end____ width___ exp.time_
 31 omega   70.00  115.00   1.0000    1.0000
omega____ theta____ kappa____ phi______ frames
    -      108.0000  -77.0000  -60.0000 45

#__ type_ start__ end____ width___ exp.time_
 32 omega   42.00   68.00   1.0000    1.0000
omega____ theta____ kappa____ phi______ frames
    -      108.0000  -77.0000  -60.0000 26
;
_diffrn_measurement_device 'four-circle diffractometer'
_diffrn_measurement_device_type 'Xcalibur, Eos, Gemini'
_diffrn_measurement_method '\w scans'
_diffrn_orient_matrix_UB_11 0.1491664000
_diffrn_orient_matrix_UB_12 0.1716182000
_diffrn_orient_matrix_UB_13 0.0222391000
_diffrn_orient_matrix_UB_21 -0.1154466000
_diffrn_orient_matrix_UB_22 0.0432430000
_diffrn_orient_matrix_UB_23 -0.0653645000
_diffrn_orient_matrix_UB_31 -0.0085876000
_diffrn_orient_matrix_UB_32 0.1003675000
_diffrn_orient_matrix_UB_33 0.1640695000
_diffrn_radiation_monochromator graphite
_diffrn_radiation_probe x-ray
_diffrn_radiation_type CuK\a
_diffrn_radiation_wavelength 1.54184
_diffrn_reflns_av_R_equivalents 0.0165
_diffrn_reflns_av_unetI/netI 0.0230
_diffrn_reflns_Laue_measured_fraction_full 0.995
_diffrn_reflns_Laue_measured_fraction_max 0.995
_diffrn_reflns_limit_h_max 11
_diffrn_reflns_limit_h_min -11
_diffrn_reflns_limit_k_max 11
_diffrn_reflns_limit_k_min -11
_diffrn_reflns_limit_l_max 11
_diffrn_reflns_limit_l_min -8
_diffrn_reflns_number 4970
_diffrn_reflns_point_group_measured_fraction_full 0.995
_diffrn_reflns_point_group_measured_fraction_max 0.995
_diffrn_reflns_theta_full 67.072
_diffrn_reflns_theta_max 67.072
_diffrn_reflns_theta_min 5.112
_diffrn_source 'Enhance (Cu) X-ray Source'
_exptl_absorpt_coefficient_mu 0.790
_exptl_absorpt_correction_T_max 1.00000
_exptl_absorpt_correction_T_min 0.93593
_exptl_absorpt_correction_type multi-scan
_exptl_absorpt_process_details
;
CrysAlisPro, Agilent Technologies,
Version 1.171.37.35 (release 13-08-2014 CrysAlis171 .NET)
(compiled Aug 13 2014,18:06:01)
Empirical absorption correction using spherical harmonics,
 implemented in SCALE3 ABSPACK scaling algorithm.
;
_exptl_crystal_colour colourless
_exptl_crystal_colour_primary colourless
_exptl_crystal_density_diffrn 1.289
_exptl_crystal_description prism
_exptl_crystal_F_000 292
_exptl_crystal_size_max 0.25
_exptl_crystal_size_mid 0.2
_exptl_crystal_size_min 0.15
_refine_diff_density_max 0.180
_refine_diff_density_min -0.129
_refine_diff_density_rms 0.030
_refine_ls_extinction_coef 0.029(2)
_refine_ls_extinction_expression Fc^*^=kFc[1+0.001xFc^2^\l^3^/sin(2\q)]^-1/4^
_refine_ls_extinction_method 'SHELXL-2014/7 (Sheldrick 2014'
_refine_ls_goodness_of_fit_ref 1.042
_refine_ls_hydrogen_treatment constr
_refine_ls_matrix_type full
_refine_ls_number_parameters 186
_refine_ls_number_reflns 2536
_refine_ls_number_restraints 0
_refine_ls_restrained_S_all 1.042
_refine_ls_R_factor_all 0.0440
_refine_ls_R_factor_gt 0.0376
_refine_ls_shift/su_max 0.000
_refine_ls_shift/su_mean 0.000
_refine_ls_structure_factor_coef Fsqd
_refine_ls_weighting_details 'w=1/[\s^2^(Fo^2^)+(0.0551P)^2^+0.1065P] where P=(Fo^2^+2Fc^2^)/3'
_refine_ls_weighting_scheme calc
_refine_ls_wR_factor_gt 0.1015
_refine_ls_wR_factor_ref 0.1075
_reflns_Friedel_coverage 0.000
_reflns_number_gt 2167
_reflns_number_total 2536
_reflns_threshold_expression 'I > 2\s(I)'
_cod_data_source_file c7qo00541e2.cif
_cod_data_source_block 20170211
_cod_original_cell_volume 712.05(12)
_cod_database_code 1553839
_shelx_shelxl_version_number 2014/7
_chemical_oxdiff_formula C54H82N2O1F1
_shelx_space_group_comment
;
The symmetry employed for this shelxl refinement is uniquely defined
by the following loop, which should always be used as a source of
symmetry information in preference to the above space-group names.
They are only intended as comments.
;
_reflns_odcompleteness_completeness 99.49
_reflns_odcompleteness_iscentric 1
_reflns_odcompleteness_theta 66.97
_olex2_refinement_description
;
1. Fixed Uiso
 At 1.2 times of:
  All C(H) groups, All C(H,H) groups
 At 1.5 times of:
  All C(H,H,H) groups
2.a Secondary CH2 refined with riding coordinates:
 C11(H11A,H11B)
2.b Aromatic/amide H refined with riding coordinates:
 C2(H2), C3(H3), C4(H4)
2.c Idealised Me refined as rotating group:
 C9(H9A,H9B,H9C), C12(H12A,H12B,H12C), C14(H14A,H14B,H14C), C15(H15A,H15B,H15C)
;
_olex2_submission_special_instructions 'No special instructions were received'

loop_
_space_group_symop_operation_xyz
'x, y, z'
'-x, -y, -z'

loop_
_atom_site_label
_atom_site_type_symbol
_atom_site_fract_x
_atom_site_fract_y
_atom_site_fract_z
_atom_site_U_iso_or_equiv
_atom_site_adp_type
_atom_site_occupancy
_atom_site_site_symmetry_order
_atom_site_calc_flag
_atom_site_refinement_flags_posn
C1 C 1.04623(19) 0.20078(19) 0.33213(17) 0.0465(4) Uani 1 1 d .
C2 C 1.2074(2) 0.2913(2) 0.41143(19) 0.0540(4) Uani 1 1 d .
H2 H 1.2824 0.2724 0.3612 0.065 Uiso 1 1 calc R
C3 C 1.25932(19) 0.4126(2) 0.56846(19) 0.0536(4) Uani 1 1 d .
H3 H 1.3691 0.4723 0.6223 0.064 Uiso 1 1 calc R
C4 C 1.15239(18) 0.4461(2) 0.64558(17) 0.0470(4) Uani 1 1 d .
H4 H 1.1896 0.5292 0.7498 0.056 Uiso 1 1 calc R
C5 C 0.98598(17) 0.35303(18) 0.56473(16) 0.0400(3) Uani 1 1 d .
C6 C 0.93451(17) 0.22846(18) 0.40699(16) 0.0407(3) Uani 1 1 d .
C7 C 0.84162(17) 0.35233(18) 0.60356(16) 0.0414(3) Uani 1 1 d .
C8 C 0.71191(17) 0.23138(19) 0.47137(17) 0.0438(3) Uani 1 1 d .
C9 C 0.53592(19) 0.1795(2) 0.4404(2) 0.0596(4) Uani 1 1 d .
H9A H 0.5019 0.1763 0.3457 0.089 Uiso 1 1 calc GR
H9B H 0.5221 0.2641 0.5239 0.089 Uiso 1 1 calc GR
H9C H 0.4705 0.0648 0.4316 0.089 Uiso 1 1 calc GR
C10 C 0.82922(18) 0.4604(2) 0.75188(17) 0.0462(4) Uani 1 1 d .
C11 C 0.9802(2) 0.6920(2) 1.00791(18) 0.0570(4) Uani 1 1 d .
H11A H 0.9223 0.6237 1.0573 0.068 Uiso 1 1 calc R
H11B H 0.9277 0.7553 1.0001 0.068 Uiso 1 1 calc R
C12 C 1.1550(2) 0.8187(2) 1.0999(2) 0.0700(5) Uani 1 1 d .
H12A H 1.2099 0.8896 1.0528 0.105 Uiso 1 1 calc GR
H12B H 1.2069 0.7546 1.1032 0.105 Uiso 1 1 calc GR
H12C H 1.1610 0.8937 1.2032 0.105 Uiso 1 1 calc GR
C13 C 0.63704(18) -0.1196(2) 0.14606(18) 0.0508(4) Uani 1 1 d .
C14 C 0.6878(2) -0.1932(2) 0.2306(2) 0.0631(5) Uani 1 1 d .
H14A H 0.7643 -0.2244 0.1878 0.095 Uiso 1 1 calc GR
H14B H 0.5932 -0.2964 0.2209 0.095 Uiso 1 1 calc GR
H14C H 0.7387 -0.1063 0.3378 0.095 Uiso 1 1 calc GR
C15 C 0.5368(3) -0.2431(3) -0.0184(2) 0.0791(6) Uani 1 1 d .
H15A H 0.5029 -0.1837 -0.0576 0.119 Uiso 1 1 calc GR
H15B H 0.4418 -0.3438 -0.0249 0.119 Uiso 1 1 calc GR
H15C H 0.6010 -0.2813 -0.0787 0.119 Uiso 1 1 calc GR
F1 F 0.99556(12) 0.08471(13) 0.17877(10) 0.0629(3) Uani 1 1 d .
N1 N 0.76666(14) 0.15405(15) 0.35480(13) 0.0441(3) Uani 1 1 d .
N2 N 0.66793(16) 0.03916(17) 0.19938(14) 0.0523(4) Uani 1 1 d .
O1 O 0.70435(15) 0.45048(18) 0.78166(14) 0.0695(4) Uani 1 1 d .
O2 O 0.97644(13) 0.57669(14) 0.85598(11) 0.0518(3) Uani 1 1 d .

loop_
_atom_site_aniso_label
_atom_site_aniso_U_11
_atom_site_aniso_U_22
_atom_site_aniso_U_33
_atom_site_aniso_U_23
_atom_site_aniso_U_13
_atom_site_aniso_U_12
C1 0.0539(9) 0.0443(8) 0.0415(8) 0.0156(7) 0.0130(7) 0.0300(7)
C2 0.0502(9) 0.0588(10) 0.0610(10) 0.0267(8) 0.0212(8) 0.0356(8)
C3 0.0405(8) 0.0583(9) 0.0576(10) 0.0248(8) 0.0074(7) 0.0255(7)
C4 0.0430(8) 0.0480(8) 0.0405(8) 0.0156(6) 0.0041(6) 0.0222(7)
C5 0.0406(8) 0.0383(7) 0.0381(7) 0.0162(6) 0.0070(6) 0.0205(6)
C6 0.0415(8) 0.0378(7) 0.0392(8) 0.0149(6) 0.0062(6) 0.0214(6)
C7 0.0409(8) 0.0411(7) 0.0387(8) 0.0164(6) 0.0093(6) 0.0211(6)
C8 0.0401(8) 0.0433(8) 0.0447(8) 0.0184(6) 0.0091(6) 0.0219(6)
C9 0.0398(8) 0.0658(10) 0.0621(10) 0.0241(9) 0.0082(7) 0.0255(8)
C10 0.0452(8) 0.0475(8) 0.0435(8) 0.0198(7) 0.0130(7) 0.0238(7)
C11 0.0682(11) 0.0555(9) 0.0389(8) 0.0130(7) 0.0154(8) 0.0342(9)
C12 0.0788(13) 0.0598(11) 0.0469(10) 0.0106(8) 0.0049(9) 0.0320(10)
C13 0.0416(8) 0.0449(8) 0.0471(9) 0.0115(7) 0.0104(7) 0.0180(7)
C14 0.0647(11) 0.0494(9) 0.0748(12) 0.0292(9) 0.0262(9) 0.0291(8)
C15 0.0666(12) 0.0650(12) 0.0532(11) -0.0015(9) -0.0005(9) 0.0230(10)
F1 0.0701(6) 0.0622(6) 0.0448(5) 0.0108(4) 0.0170(5) 0.0386(5)
N1 0.0416(7) 0.0400(6) 0.0382(6) 0.0099(5) 0.0016(5) 0.0203(5)
N2 0.0506(8) 0.0494(7) 0.0394(7) 0.0111(6) -0.0020(6) 0.0232(6)
O1 0.0514(7) 0.0813(9) 0.0579(7) 0.0188(6) 0.0220(6) 0.0334(6)
O2 0.0509(6) 0.0531(6) 0.0376(6) 0.0099(5) 0.0103(5) 0.0272(5)

loop_
_atom_type_symbol
_atom_type_description
_atom_type_scat_dispersion_real
_atom_type_scat_dispersion_imag
_atom_type_scat_source
C C 0.0181 0.0091 'International Tables Vol C Tables 4.2.6.8 and 6.1.1.4'
H H 0.0000 0.0000 'International Tables Vol C Tables 4.2.6.8 and 6.1.1.4'
F F 0.0727 0.0534 'International Tables Vol C Tables 4.2.6.8 and 6.1.1.4'
N N 0.0311 0.0180 'International Tables Vol C Tables 4.2.6.8 and 6.1.1.4'
O O 0.0492 0.0322 'International Tables Vol C Tables 4.2.6.8 and 6.1.1.4'

loop_
_geom_angle_atom_site_label_1
_geom_angle_atom_site_label_2
_geom_angle_atom_site_label_3
_geom_angle
C2 C1 C6 120.21(14)
F1 C1 C2 119.83(14)
F1 C1 C6 119.95(13)
C1 C2 H2 120.2
C1 C2 C3 119.60(14)
C3 C2 H2 120.2
C2 C3 H3 119.1
C4 C3 C2 121.71(14)
C4 C3 H3 119.1
C3 C4 H4 120.5
C3 C4 C5 119.01(14)
C5 C4 H4 120.5
C4 C5 C6 118.76(13)
C4 C5 C7 135.05(13)
C6 C5 C7 106.19(12)
C1 C6 C5 120.68(13)
C1 C6 N1 131.68(13)
N1 C6 C5 107.63(12)
C5 C7 C10 128.07(13)
C8 C7 C5 107.48(12)
C8 C7 C10 124.43(13)
C7 C8 C9 131.54(14)
N1 C8 C7 108.93(12)
N1 C8 C9 119.53(13)
C8 C9 H9A 109.5
C8 C9 H9B 109.5
C8 C9 H9C 109.5
H9A C9 H9B 109.5
H9A C9 H9C 109.5
H9B C9 H9C 109.5
O1 C10 C7 126.04(15)
O1 C10 O2 122.43(14)
O2 C10 C7 111.52(13)
H11A C11 H11B 108.5
C12 C11 H11A 110.2
C12 C11 H11B 110.2
O2 C11 H11A 110.2
O2 C11 H11B 110.2
O2 C11 C12 107.70(14)
C11 C12 H12A 109.5
C11 C12 H12B 109.5
C11 C12 H12C 109.5
H12A C12 H12B 109.5
H12A C12 H12C 109.5
H12B C12 H12C 109.5
C14 C13 C15 117.17(15)
N2 C13 C14 127.11(15)
N2 C13 C15 115.72(16)
C13 C14 H14A 109.5
C13 C14 H14B 109.5
C13 C14 H14C 109.5
H14A C14 H14B 109.5
H14A C14 H14C 109.5
H14B C14 H14C 109.5
C13 C15 H15A 109.5
C13 C15 H15B 109.5
C13 C15 H15C 109.5
H15A C15 H15B 109.5
H15A C15 H15C 109.5
H15B C15 H15C 109.5
C6 N1 N2 126.54(12)
C8 N1 C6 109.71(12)
C8 N1 N2 122.83(12)
C13 N2 N1 114.29(13)
C10 O2 C11 116.73(12)

loop_
_geom_bond_atom_site_label_1
_geom_bond_atom_site_label_2
_geom_bond_distance
C1 C2 1.363(2)
C1 C6 1.384(2)
C1 F1 1.3578(17)
C2 H2 0.9300
C2 C3 1.395(2)
C3 H3 0.9300
C3 C4 1.374(2)
C4 H4 0.9300
C4 C5 1.4044(19)
C5 C6 1.4084(19)
C5 C7 1.4415(19)
C6 N1 1.3873(18)
C7 C8 1.380(2)
C7 C10 1.458(2)
C8 C9 1.492(2)
C8 N1 1.3629(19)
C9 H9A 0.9600
C9 H9B 0.9600
C9 H9C 0.9600
C10 O1 1.2089(18)
C10 O2 1.3387(18)
C11 H11A 0.9700
C11 H11B 0.9700
C11 C12 1.488(3)
C11 O2 1.4450(18)
C12 H12A 0.9600
C12 H12B 0.9600
C12 H12C 0.9600
C13 C14 1.483(2)
C13 C15 1.492(2)
C13 N2 1.281(2)
C14 H14A 0.9600
C14 H14B 0.9600
C14 H14C 0.9600
C15 H15A 0.9600
C15 H15B 0.9600
C15 H15C 0.9600
N1 N2 1.4176(16)

loop_
_geom_torsion_atom_site_label_1
_geom_torsion_atom_site_label_2
_geom_torsion_atom_site_label_3
_geom_torsion_atom_site_label_4
_geom_torsion
C1 C2 C3 C4 -1.2(3)
C1 C6 N1 C8 -176.95(15)
C1 C6 N1 N2 -7.7(2)
C2 C1 C6 C5 1.5(2)
C2 C1 C6 N1 -179.35(15)
C2 C3 C4 C5 1.4(2)
C3 C4 C5 C6 -0.1(2)
C3 C4 C5 C7 -179.36(15)
C4 C5 C6 C1 -1.3(2)
C4 C5 C6 N1 179.34(12)
C4 C5 C7 C8 179.04(15)
C4 C5 C7 C10 0.7(3)
C5 C6 N1 C8 2.31(16)
C5 C6 N1 N2 171.55(12)
C5 C7 C8 C9 -177.50(16)
C5 C7 C8 N1 1.70(16)
C5 C7 C10 O1 -176.60(15)
C5 C7 C10 O2 3.5(2)
C6 C1 C2 C3 -0.2(2)
C6 C5 C7 C8 -0.28(15)
C6 C5 C7 C10 -178.62(14)
C6 N1 N2 C13 76.11(19)
C7 C5 C6 C1 178.15(13)
C7 C5 C6 N1 -1.20(15)
C7 C8 N1 C6 -2.52(16)
C7 C8 N1 N2 -172.23(12)
C7 C10 O2 C11 179.83(13)
C8 C7 C10 O1 5.3(3)
C8 C7 C10 O2 -174.56(13)
C8 N1 N2 C13 -115.97(16)
C9 C8 N1 C6 176.79(13)
C9 C8 N1 N2 7.1(2)
C10 C7 C8 C9 0.9(3)
C10 C7 C8 N1 -179.88(13)
C12 C11 O2 C10 -175.49(13)
C14 C13 N2 N1 2.5(2)
C15 C13 N2 N1 -178.58(14)
F1 C1 C2 C3 178.95(14)
F1 C1 C6 C5 -177.70(12)
F1 C1 C6 N1 1.5(2)
O1 C10 O2 C11 -0.1(2)
